data_4507676
loop_
_publ_author_name
'Zhang, Zhi-Hui'
'Chen, Sheng-Chun'
'He, Ming-Yang'
'Chen, Qun'
'Du, Miao'

_publ_section_title
;
 Coordination Assembly of ZnII/CdIITerephthalate with
 Bis-Pyridinecarboxamide Tectons: Establishing Net Entanglements from [3 +
 3] Interpenetration to High-Connected Self-Penetration
;
_journal_issue 3
_journal_name_full 'Crystal Growth &amp; Design'
_journal_page_first 996
_journal_paper_doi 10.1021/cg4000445
_journal_volume 13
_journal_year 2013
_chemical_formula_moiety 'C28 H18 Cd F4 N4 O7, H2 O'
_chemical_formula_sum 'C28 H20 Cd F4 N4 O8'
_chemical_formula_weight 728.89
_chemical_name_systematic
; 
 ? 
;
_space_group_IT_number 15
_symmetry_cell_setting monoclinic
_symmetry_space_group_name_Hall '-C 2yc'
_symmetry_space_group_name_H-M 'C 1 2/c 1'
_atom_sites_solution_hydrogens geom
_atom_sites_solution_primary direct
_atom_sites_solution_secondary difmap
_audit_creation_method SHELXL-97
_cell_angle_alpha 90.00
_cell_angle_beta 116.4960(10)
_cell_angle_gamma 90.00
_cell_formula_units_Z 8
_cell_length_a 29.924(3)
_cell_length_b 10.8697(12)
_cell_length_c 18.562(2)
_cell_measurement_reflns_used 9447
_cell_measurement_temperature 296(2)
_cell_measurement_theta_max 27.65
_cell_measurement_theta_min 2.24
_cell_volume 5403.4(10)
_computing_cell_refinement 'APEX2 and SAINT (Bruker, 2001)'
_computing_data_collection 'APEX2 (Bruker, 2003)'
_computing_data_reduction SAINT
_computing_molecular_graphics 'SHELXTL and DIAMOND (Brandenburg, 2005)'
_computing_publication_material SHELXTL
_computing_structure_refinement SHELXTL
_computing_structure_solution 'SHELXTL(Scheldrick, 2008)'
_diffrn_ambient_temperature 296(2)
_diffrn_measured_fraction_theta_full 0.995
_diffrn_measured_fraction_theta_max 0.995
_diffrn_measurement_device_type 'CCD area detector'
_diffrn_measurement_method 'phi and omega scans'
_diffrn_radiation_monochromator graphite
_diffrn_radiation_source 'fine-focus sealed tube'
_diffrn_radiation_type MoK\a
_diffrn_radiation_wavelength 0.71073
_diffrn_reflns_av_R_equivalents 0.0219
_diffrn_reflns_av_sigmaI/netI 0.0195
_diffrn_reflns_limit_h_max 38
_diffrn_reflns_limit_h_min -38
_diffrn_reflns_limit_k_max 14
_diffrn_reflns_limit_k_min -14
_diffrn_reflns_limit_l_max 24
_diffrn_reflns_limit_l_min -24
_diffrn_reflns_number 22867
_diffrn_reflns_theta_full 27.65
_diffrn_reflns_theta_max 27.65
_diffrn_reflns_theta_min 1.52
_exptl_absorpt_coefficient_mu 0.897
_exptl_absorpt_correction_T_max 0.799
_exptl_absorpt_correction_T_min 0.721
_exptl_absorpt_correction_type multi-scan
_exptl_absorpt_process_details 'SADABS; Bruker, 2000'
_exptl_crystal_colour colorless
_exptl_crystal_density_diffrn 1.792
_exptl_crystal_density_method 'not measured'
_exptl_crystal_description block
_exptl_crystal_F_000 2912.0
_exptl_crystal_size_max 0.35
_exptl_crystal_size_mid 0.30
_exptl_crystal_size_min 0.25
_refine_diff_density_max 0.773
_refine_diff_density_min -0.863
_refine_diff_density_rms 0.100
_refine_ls_extinction_method none
_refine_ls_goodness_of_fit_ref 1.074
_refine_ls_hydrogen_treatment constr
_refine_ls_matrix_type full
_refine_ls_number_parameters 406
_refine_ls_number_reflns 6274
_refine_ls_number_restraints 2
_refine_ls_restrained_S_all 1.074
_refine_ls_R_factor_all 0.0248
_refine_ls_R_factor_gt 0.0238
_refine_ls_shift/su_max 0.001
_refine_ls_shift/su_mean 0.000
_refine_ls_structure_factor_coef Fsqd
_refine_ls_weighting_details 'calc w=1/[\s^2^(Fo^2^)+(0.0285P)^2^+13.5814P] where P=(Fo^2^+2Fc^2^)/3'
_refine_ls_weighting_scheme calc
_refine_ls_wR_factor_gt 0.0643
_refine_ls_wR_factor_ref 0.0649
_reflns_number_gt 6016
_reflns_number_total 6301
_reflns_threshold_expression >2sigma(I)
_cod_data_source_file cg4000445_si_002.cif
_cod_data_source_block 3
_cod_depositor_comments
;
The following automatic conversions were performed:

'_symmetry_cell_setting' value 'Monoclinic' changed to 'monoclinic'
according to /home/saulius/struct/CIF-dictionaries/cif_core.dic
dictionary named 'cif_core.dic' version 2.4.2 from 2011-04-26.

Automatic conversion script
Id: cif_fix_values 1891 2012-01-12 08:04:46Z andrius 
;
_cod_original_sg_symbol_H-M C2/c
_cod_database_code 4507676

loop_
_symmetry_equiv_pos_as_xyz
'x, y, z'
'-x, y, -z+1/2'
'x+1/2, y+1/2, z'
'-x+1/2, y+1/2, -z+1/2'
'-x, -y, -z'
'x, -y, z-1/2'
'-x+1/2, -y+1/2, -z'
'x+1/2, -y+1/2, z-1/2'

loop_
_atom_site_label
_atom_site_type_symbol
_atom_site_fract_x
_atom_site_fract_y
_atom_site_fract_z
_atom_site_U_iso_or_equiv
_atom_site_adp_type
_atom_site_occupancy
_atom_site_symmetry_multiplicity
_atom_site_calc_flag
_atom_site_refinement_flags
C1 C 0.26021(7) 0.75240(18) 0.32479(12) 0.0223(4) Uani 1 1 d .
H1 H 0.2787 0.6896 0.3592 0.027 Uiso 1 1 calc R
C2 C 0.20877(7) 0.75132(18) 0.29596(13) 0.0226(4) Uani 1 1 d .
H2 H 0.1932 0.6888 0.3106 0.027 Uiso 1 1 calc R
C3 C 0.25752(7) 0.93293(18) 0.25866(12) 0.0209(4) Uani 1 1 d .
H3 H 0.2741 0.9960 0.2468 0.025 Uiso 1 1 calc R
C4 C 0.20578(7) 0.93931(18) 0.22720(12) 0.0207(4) Uani 1 1 d .
H4 H 0.1883 1.0053 0.1951 0.025 Uiso 1 1 calc R
C5 C 0.18068(7) 0.84524(17) 0.24468(11) 0.0165(3) Uani 1 1 d .
C6 C 0.12470(7) 0.83497(17) 0.20830(11) 0.0170(3) Uani 1 1 d .
C7 C 0.04259(7) 0.9281(2) 0.13418(13) 0.0266(4) Uani 1 1 d .
H7A H 0.0324 0.8548 0.1009 0.032 Uiso 1 1 calc R
H7B H 0.0296 0.9988 0.0991 0.032 Uiso 1 1 calc R
C8 C 0.02002(7) 0.92486(19) 0.19295(13) 0.0241(4) Uani 1 1 d .
C9 C 0.00832(8) 0.81617(19) 0.22061(17) 0.0322(5) Uani 1 1 d .
C10 C 0.01024(7) 1.03278(18) 0.22329(12) 0.0227(4) Uani 1 1 d .
C11 C 0.48469(7) 0.83610(17) 0.47827(12) 0.0178(4) Uani 1 1 d .
H11 H 0.4692 0.8019 0.5073 0.021 Uiso 1 1 calc R
C12 C 0.53536(7) 0.86254(17) 0.51841(11) 0.0169(3) Uani 1 1 d .
H12 H 0.5533 0.8470 0.5732 0.020 Uiso 1 1 calc R
C13 C 0.47986(7) 0.90666(18) 0.35790(11) 0.0178(3) Uani 1 1 d .
H13 H 0.4610 0.9220 0.3032 0.021 Uiso 1 1 calc R
C14 C 0.53053(7) 0.93554(17) 0.39312(11) 0.0166(3) Uani 1 1 d .
H27 H 0.5451 0.9693 0.3626 0.020 Uiso 1 1 calc R
C15 C 0.55894(6) 0.91275(16) 0.47522(10) 0.0140(3) Uani 1 1 d .
C16 C 0.61363(6) 0.94340(16) 0.52037(10) 0.0139(3) Uani 1 1 d .
C17 C 0.69346(7) 0.96219(19) 0.51483(12) 0.0205(4) Uani 1 1 d .
H22A H 0.7052 0.9829 0.5712 0.025 Uiso 1 1 calc R
H22B H 0.6986 1.0332 0.4877 0.025 Uiso 1 1 calc R
C18 C 0.72311(7) 0.85380(18) 0.50723(11) 0.0181(3) Uani 1 1 d .
C19 C 0.72801(7) 0.7463(2) 0.55042(11) 0.0211(4) Uani 1 1 d .
C20 C 0.75393(7) 0.64516(19) 0.54359(12) 0.0206(4) Uani 1 1 d .
C21 C 0.37456(7) 0.56777(17) 0.52572(10) 0.0167(3) Uani 1 1 d .
C22 C 0.34789(8) 0.58116(17) 0.57092(12) 0.0211(4) Uani 1 1 d .
H19 H 0.3307 0.6538 0.5676 0.025 Uiso 1 1 calc R
C23 C 0.34698(7) 0.48641(18) 0.62079(11) 0.0193(4) Uani 1 1 d .
H18 H 0.3284 0.4954 0.6494 0.023 Uiso 1 1 calc R
C24 C 0.40014(7) 0.45820(18) 0.53106(11) 0.0190(4) Uani 1 1 d .
H16 H 0.4171 0.4474 0.5000 0.023 Uiso 1 1 calc R
C25 C 0.40032(7) 0.36499(17) 0.58270(11) 0.0177(3) Uani 1 1 d .
H45 H 0.4183 0.2932 0.5871 0.021 Uiso 1 1 calc R
C26 C 0.37370(7) 0.37816(16) 0.62814(10) 0.0151(3) Uani 1 1 d .
C27 C 0.37457(7) 0.27604(17) 0.68419(10) 0.0152(3) Uani 1 1 d .
C28 C 0.37605(7) 0.67107(17) 0.47232(12) 0.0186(4) Uani 1 1 d .
Cd1 Cd 0.370301(4) 0.829975(11) 0.344031(7) 0.01290(5) Uani 1 1 d .
F1 F 0.01209(6) 0.70697(13) 0.18940(13) 0.0519(5) Uani 1 1 d .
F2 F 0.02034(5) 1.14148(12) 0.19868(9) 0.0324(3) Uani 1 1 d .
F3 F 0.70654(5) 0.74035(13) 0.60071(8) 0.0346(3) Uani 1 1 d .
F4 F 0.75658(5) 0.54352(12) 0.58693(8) 0.0324(3) Uani 1 1 d .
N1 N 0.28452(6) 0.84004(14) 0.30534(10) 0.0172(3) Uani 1 1 d .
N2 N 0.09730(6) 0.93461(16) 0.17419(12) 0.0256(4) Uani 1 1 d .
H2A H 0.1119 1.0034 0.1757 0.031 Uiso 1 1 calc R
N3 N 0.45695(6) 0.85770(14) 0.39918(9) 0.0160(3) Uani 1 1 d .
N4 N 0.64046(6) 0.93259(15) 0.47949(9) 0.0164(3) Uani 1 1 d .
H4A H 0.6259 0.9072 0.4305 0.020 Uiso 1 1 calc R
O1 O 0.10538(5) 0.73535(13) 0.20974(9) 0.0253(3) Uani 1 1 d .
O2 O 0.63133(5) 0.97388(12) 0.59258(8) 0.0173(3) Uani 1 1 d .
O3 O 0.37216(7) 0.77939(14) 0.49057(10) 0.0314(3) Uani 1 1 d .
O4 O 0.38058(6) 0.64260(13) 0.40942(8) 0.0231(3) Uani 1 1 d .
O5 O 0.36164(5) 0.30254(13) 0.73864(8) 0.0205(3) Uani 1 1 d .
O6 O 0.38854(6) 0.17106(11) 0.67313(8) 0.0194(3) Uani 1 1 d .
O7 O 0.35856(5) 0.98712(12) 0.25241(8) 0.0178(3) Uani 1 1 d .
O8 O 0.39395(11) 0.8752(2) 0.64604(14) 0.0660(7) Uani 1 1 d D
H8A H 0.3995 0.8249 0.6841 0.079 Uiso 1 1 d RD
H8B H 0.3949 0.8400 0.6058 0.079 Uiso 1 1 d RD

loop_
_atom_site_aniso_label
_atom_site_aniso_U_11
_atom_site_aniso_U_22
_atom_site_aniso_U_33
_atom_site_aniso_U_23
_atom_site_aniso_U_13
_atom_site_aniso_U_12
C1 0.0175(9) 0.0173(9) 0.0277(10) 0.0032(7) 0.0062(8) 0.0004(7)
C2 0.0184(9) 0.0176(9) 0.0299(10) 0.0034(8) 0.0090(8) -0.0020(7)
C3 0.0177(9) 0.0211(9) 0.0245(9) 0.0041(7) 0.0100(8) -0.0008(7)
C4 0.0177(9) 0.0206(9) 0.0239(9) 0.0054(7) 0.0094(7) 0.0020(7)
C5 0.0144(8) 0.0166(8) 0.0185(8) -0.0030(7) 0.0074(7) -0.0006(6)
C6 0.0158(8) 0.0197(9) 0.0166(8) -0.0023(6) 0.0083(7) -0.0013(7)
C7 0.0147(9) 0.0267(10) 0.0338(11) 0.0012(9) 0.0067(8) 0.0035(8)
C8 0.0121(8) 0.0211(9) 0.0343(11) -0.0010(8) 0.0061(8) 0.0001(7)
C9 0.0209(10) 0.0170(10) 0.0635(16) -0.0055(10) 0.0233(11) -0.0004(8)
C10 0.0168(8) 0.0150(9) 0.0287(10) 0.0026(7) 0.0033(8) -0.0004(7)
C11 0.0168(8) 0.0174(9) 0.0197(9) 0.0027(7) 0.0085(7) 0.0002(7)
C12 0.0171(8) 0.0169(8) 0.0145(8) 0.0014(7) 0.0049(7) 0.0013(7)
C13 0.0158(8) 0.0213(9) 0.0145(8) -0.0007(7) 0.0052(7) 0.0019(7)
C14 0.0160(8) 0.0194(9) 0.0150(8) -0.0006(7) 0.0076(7) 0.0005(7)
C15 0.0131(8) 0.0123(7) 0.0150(8) -0.0021(6) 0.0049(6) 0.0017(6)
C16 0.0142(8) 0.0110(7) 0.0150(8) 0.0001(6) 0.0052(6) 0.0014(6)
C17 0.0142(8) 0.0235(9) 0.0239(9) -0.0043(7) 0.0085(7) -0.0013(7)
C18 0.0116(8) 0.0247(9) 0.0160(8) -0.0025(7) 0.0045(7) 0.0004(7)
C19 0.0179(8) 0.0310(10) 0.0172(8) 0.0008(7) 0.0104(7) 0.0019(8)
C20 0.0167(8) 0.0272(10) 0.0175(8) 0.0030(7) 0.0072(7) 0.0011(7)
C21 0.0214(8) 0.0137(8) 0.0129(8) 0.0019(6) 0.0058(7) -0.0016(7)
C22 0.0281(10) 0.0143(8) 0.0225(9) 0.0024(7) 0.0127(8) 0.0050(7)
C23 0.0253(9) 0.0188(9) 0.0174(8) 0.0005(7) 0.0127(7) 0.0021(7)
C24 0.0237(9) 0.0188(9) 0.0180(8) 0.0013(7) 0.0123(7) 0.0004(7)
C25 0.0221(9) 0.0139(8) 0.0189(8) 0.0021(7) 0.0106(7) 0.0032(7)
C26 0.0190(8) 0.0136(8) 0.0106(7) 0.0001(6) 0.0048(6) -0.0019(7)
C27 0.0165(8) 0.0164(8) 0.0106(7) 0.0003(6) 0.0043(6) -0.0023(6)
C28 0.0184(9) 0.0167(9) 0.0177(8) 0.0045(6) 0.0054(7) -0.0011(7)
Cd1 0.01215(7) 0.01240(7) 0.01302(7) 0.00061(4) 0.00460(5) -0.00020(4)
F1 0.0488(9) 0.0195(6) 0.1139(15) -0.0173(8) 0.0601(10) -0.0078(6)
F2 0.0361(7) 0.0171(6) 0.0430(8) 0.0071(5) 0.0168(6) -0.0003(5)
F3 0.0424(8) 0.0410(8) 0.0368(7) 0.0103(6) 0.0324(6) 0.0119(6)
F4 0.0399(7) 0.0310(7) 0.0363(7) 0.0126(6) 0.0259(6) 0.0100(6)
N1 0.0148(7) 0.0174(7) 0.0185(7) -0.0026(6) 0.0066(6) -0.0013(6)
N2 0.0147(8) 0.0184(8) 0.0424(10) 0.0034(7) 0.0115(7) 0.0000(6)
N3 0.0139(7) 0.0145(7) 0.0180(7) -0.0009(6) 0.0056(6) 0.0009(6)
N4 0.0128(7) 0.0213(8) 0.0139(7) -0.0036(6) 0.0049(6) -0.0007(6)
O1 0.0174(6) 0.0218(7) 0.0308(8) 0.0044(6) 0.0053(6) -0.0040(5)
O2 0.0183(6) 0.0182(6) 0.0140(6) -0.0032(5) 0.0061(5) -0.0010(5)
O3 0.0518(10) 0.0144(7) 0.0314(8) 0.0033(6) 0.0215(8) 0.0001(7)
O4 0.0320(8) 0.0205(7) 0.0184(6) 0.0057(5) 0.0128(6) -0.0002(6)
O5 0.0302(7) 0.0189(6) 0.0171(6) 0.0027(5) 0.0147(6) 0.0029(6)
O6 0.0298(7) 0.0139(6) 0.0169(6) 0.0015(5) 0.0126(6) 0.0010(5)
O7 0.0212(6) 0.0164(6) 0.0168(6) 0.0007(5) 0.0094(5) 0.0014(5)
O8 0.115(2) 0.0444(12) 0.0523(13) 0.0013(10) 0.0501(14) -0.0030(13)

loop_
_atom_type_symbol
_atom_type_description
_atom_type_scat_dispersion_real
_atom_type_scat_dispersion_imag
_atom_type_scat_source
C C 0.0033 0.0016 'International Tables Vol C Tables 4.2.6.8 and 6.1.1.4'
H H 0.0000 0.0000 'International Tables Vol C Tables 4.2.6.8 and 6.1.1.4'
N N 0.0061 0.0033 'International Tables Vol C Tables 4.2.6.8 and 6.1.1.4'
O O 0.0106 0.0060 'International Tables Vol C Tables 4.2.6.8 and 6.1.1.4'
F F 0.0171 0.0103 'International Tables Vol C Tables 4.2.6.8 and 6.1.1.4'
Cd Cd -0.8075 1.2024 'International Tables Vol C Tables 4.2.6.8 and 6.1.1.4'

loop_
_geom_angle_atom_site_label_1
_geom_angle_atom_site_label_2
_geom_angle_atom_site_label_3
_geom_angle
_geom_angle_site_symmetry_1
_geom_angle_site_symmetry_3
N1 C1 C2 122.95(18) . .
N1 C1 H1 118.5 . .
C2 C1 H1 118.5 . .
C1 C2 C5 119.02(18) . .
C1 C2 H2 120.5 . .
C5 C2 H2 120.5 . .
N1 C3 C4 123.06(18) . .
N1 C3 H3 118.5 . .
C4 C3 H3 118.5 . .
C5 C4 C3 118.76(18) . .
C5 C4 H4 120.6 . .
C3 C4 H4 120.6 . .
C4 C5 C2 118.33(17) . .
C4 C5 C6 123.98(17) . .
C2 C5 C6 117.62(16) . .
O1 C6 N2 121.86(17) . .
O1 C6 C5 119.60(17) . .
N2 C6 C5 118.53(16) . .
N2 C7 C8 113.03(18) . .
N2 C7 H7A 109.0 . .
C8 C7 H7A 109.0 . .
N2 C7 H7B 109.0 . .
C8 C7 H7B 109.0 . .
H7A C7 H7B 107.8 . .
C10 C8 C9 115.7(2) . .
C10 C8 C7 120.94(19) . .
C9 C8 C7 123.34(19) . .
F1 C9 C9 117.81(13) . 2
F1 C9 C8 120.4(2) . .
C9 C9 C8 121.82(14) 2 .
F2 C10 C10 118.83(11) . 2
F2 C10 C8 118.91(19) . .
C10 C10 C8 122.26(12) 2 .
N3 C11 C12 122.92(17) . .
N3 C11 H11 118.5 . .
C12 C11 H11 118.5 . .
C11 C12 C15 118.96(17) . .
C11 C12 H12 120.5 . .
C15 C12 H12 120.5 . .
N3 C13 C14 123.13(17) . .
N3 C13 H13 118.4 . .
C14 C13 H13 118.4 . .
C13 C14 C15 118.52(16) . .
C13 C14 H27 120.7 . .
C15 C14 H27 120.7 . .
C12 C15 C14 118.61(16) . .
C12 C15 C16 118.02(15) . .
C14 C15 C16 123.34(16) . .
O2 C16 N4 124.09(16) . .
O2 C16 C15 119.50(15) . .
N4 C16 C15 116.39(15) . .
N4 C17 C18 110.53(15) . .
N4 C17 H22A 109.5 . .
C18 C17 H22A 109.5 . .
N4 C17 H22B 109.5 . .
C18 C17 H22B 109.5 . .
H22A C17 H22B 108.1 . .
C19 C18 C20 116.18(18) . 7_666
C19 C18 C17 121.01(17) . .
C20 C18 C17 122.80(18) 7_666 .
F3 C19 C20 118.98(18) . .
F3 C19 C18 118.65(17) . .
C20 C19 C18 122.37(17) . .
F4 C20 C19 118.86(17) . .
F4 C20 C18 119.69(18) . 7_666
C19 C20 C18 121.45(19) . 7_666
C24 C21 C22 119.18(16) . .
C24 C21 C28 120.33(16) . .
C22 C21 C28 120.49(17) . .
C23 C22 C21 120.46(17) . .
C23 C22 H19 119.8 . .
C21 C22 H19 119.8 . .
C22 C23 C26 120.55(17) . .
C22 C23 H18 119.7 . .
C26 C23 H18 119.7 . .
C25 C24 C21 120.23(17) . .
C25 C24 H16 119.9 . .
C21 C24 H16 119.9 . .
C24 C25 C26 120.71(17) . .
C24 C25 H45 119.6 . .
C26 C25 H45 119.6 . .
C23 C26 C25 118.82(16) . .
C23 C26 C27 121.28(16) . .
C25 C26 C27 119.90(16) . .
O6 C27 O5 125.19(16) . .
O6 C27 C26 117.15(15) . .
O5 C27 C26 117.66(16) . .
O3 C28 O4 122.75(17) . .
O3 C28 C21 119.37(18) . .
O4 C28 C21 117.88(16) . .
O4 Cd1 O7 165.84(5) . .
O4 Cd1 N1 94.18(5) . .
O7 Cd1 N1 87.37(5) . .
O4 Cd1 N3 91.25(5) . .
O7 Cd1 N3 90.10(5) . .
N1 Cd1 N3 167.60(5) . .
O4 Cd1 O5 80.62(5) . 6_565
O7 Cd1 O5 85.23(5) . 6_565
N1 Cd1 O5 94.28(5) . 6_565
N3 Cd1 O5 97.59(5) . 6_565
O4 Cd1 O2 122.68(5) . 5_676
O7 Cd1 O2 71.48(4) . 5_676
N1 Cd1 O2 81.50(5) . 5_676
N3 Cd1 O2 86.19(5) . 5_676
O5 Cd1 O2 156.45(5) 6_565 5_676
O4 Cd1 O3 50.79(5) . .
O7 Cd1 O3 143.15(5) . .
N1 Cd1 O3 81.28(5) . .
N3 Cd1 O3 93.63(5) . .
O5 Cd1 O3 130.31(5) 6_565 .
O2 Cd1 O3 72.21(4) 5_676 .
C3 N1 C1 117.76(16) . .
C3 N1 Cd1 119.73(12) . .
C1 N1 Cd1 122.43(13) . .
C6 N2 C7 120.74(17) . .
C6 N2 H2A 119.6 . .
C7 N2 H2A 119.6 . .
C13 N3 C11 117.85(16) . .
C13 N3 Cd1 123.22(12) . .
C11 N3 Cd1 118.53(12) . .
C16 N4 C17 122.38(15) . .
C16 N4 H4A 118.8 . .
C17 N4 H4A 118.8 . .
C16 O2 Cd1 131.21(12) . 5_676
C28 O3 Cd1 83.29(12) . .
C28 O4 Cd1 102.89(12) . .
C27 O5 Cd1 124.46(12) . 6_566
H8A O8 H8B 111.6 . .

loop_
_geom_bond_atom_site_label_1
_geom_bond_atom_site_label_2
_geom_bond_distance
_geom_bond_site_symmetry_2
C1 N1 1.342(2) .
C1 C2 1.386(3) .
C1 H1 0.9300 .
C2 C5 1.393(3) .
C2 H2 0.9300 .
C3 N1 1.341(2) .
C3 C4 1.391(3) .
C3 H3 0.9300 .
C4 C5 1.390(3) .
C4 H4 0.9300 .
C5 C6 1.505(2) .
C6 O1 1.233(2) .
C6 N2 1.335(3) .
C7 N2 1.467(2) .
C7 C8 1.518(3) .
C7 H7A 0.9700 .
C7 H7B 0.9700 .
C8 C10 1.388(3) .
C8 C9 1.394(3) .
C9 F1 1.347(3) .
C9 C9 1.387(5) 2
C10 F2 1.349(2) .
C10 C10 1.379(4) 2
C11 N3 1.346(2) .
C11 C12 1.389(3) .
C11 H11 0.9300 .
C12 C15 1.394(2) .
C12 H12 0.9300 .
C13 N3 1.345(2) .
C13 C14 1.393(2) .
C13 H13 0.9300 .
C14 C15 1.397(2) .
C14 H27 0.9300 .
C15 C16 1.506(2) .
C16 O2 1.246(2) .
C16 N4 1.333(2) .
C17 N4 1.456(2) .
C17 C18 1.519(3) .
C17 H22A 0.9700 .
C17 H22B 0.9700 .
C18 C19 1.387(3) .
C18 C20 1.393(3) 7_666
C19 F3 1.350(2) .
C19 C20 1.383(3) .
C20 F4 1.348(2) .
C20 C18 1.393(3) 7_666
C21 C24 1.395(3) .
C21 C22 1.400(3) .
C21 C28 1.512(2) .
C22 C23 1.393(3) .
C22 H19 0.9300 .
C23 C26 1.395(3) .
C23 H18 0.9300 .
C24 C25 1.393(3) .
C24 H16 0.9300 .
C25 C26 1.402(2) .
C25 H45 0.9300 .
C26 C27 1.514(2) .
C27 O6 1.263(2) .
C27 O5 1.266(2) .
C28 O3 1.245(2) .
C28 O4 1.272(2) .
Cd1 O4 2.3201(14) .
Cd1 O7 2.3238(13) .
Cd1 N1 2.3393(16) .
Cd1 N3 2.3438(15) .
Cd1 O5 2.3487(13) 6_565
Cd1 O2 2.4461(13) 5_676
Cd1 O3 2.7511(16) .
N2 H2A 0.8600 .
N4 H4A 0.8600 .
O2 Cd1 2.4461(13) 5_676
O5 Cd1 2.3487(13) 6_566
O8 H8A 0.8499 .
O8 H8B 0.8501 .

loop_
_geom_hbond_atom_site_label_D
_geom_hbond_atom_site_label_H
_geom_hbond_atom_site_label_A
_geom_hbond_distance_DH
_geom_hbond_distance_HA
_geom_hbond_distance_DA
_geom_hbond_angle_DHA
_geom_hbond_site_symmetry_A
N2 H2A O4 0.86 2.27 2.979(2) 139.8 4
N2 H2A O5 0.86 2.55 3.243(2) 138.8 7_566
O8 H8A O1 0.85 2.14 2.927(3) 153.3 7_566
N4 H4A O6 0.86 1.97 2.803(2) 163.8 5_666
O8 H8B O3 0.85 2.04 2.857(3) 159.8 .

loop_
_geom_torsion_atom_site_label_1
_geom_torsion_atom_site_label_2
_geom_torsion_atom_site_label_3
_geom_torsion_atom_site_label_4
_geom_torsion
_geom_torsion_site_symmetry_1
_geom_torsion_site_symmetry_4
N1 C1 C2 C5 -0.2(3) . .
N1 C3 C4 C5 -0.1(3) . .
C3 C4 C5 C2 2.8(3) . .
C3 C4 C5 C6 -174.01(18) . .
C1 C2 C5 C4 -2.6(3) . .
C1 C2 C5 C6 174.35(18) . .
C4 C5 C6 O1 161.08(19) . .
C2 C5 C6 O1 -15.7(3) . .
C4 C5 C6 N2 -18.0(3) . .
C2 C5 C6 N2 165.20(19) . .
N2 C7 C8 C10 85.8(2) . .
N2 C7 C8 C9 -93.5(2) . .
C10 C8 C9 F1 173.9(2) . .
C7 C8 C9 F1 -6.8(3) . .
C10 C8 C9 C9 -4.9(4) . 2
C7 C8 C9 C9 174.5(3) . 2
C9 C8 C10 F2 -179.56(19) . .
C7 C8 C10 F2 1.1(3) . .
C9 C8 C10 C10 -0.7(3) . 2
C7 C8 C10 C10 180.0(2) . 2
N3 C11 C12 C15 -0.6(3) . .
N3 C13 C14 C15 -0.1(3) . .
C11 C12 C15 C14 0.5(3) . .
C11 C12 C15 C16 178.61(16) . .
C13 C14 C15 C12 -0.2(3) . .
C13 C14 C15 C16 -178.21(16) . .
C12 C15 C16 O2 -30.2(2) . .
C14 C15 C16 O2 147.82(18) . .
C12 C15 C16 N4 148.16(17) . .
C14 C15 C16 N4 -33.9(2) . .
N4 C17 C18 C19 -68.6(2) . .
N4 C17 C18 C20 110.4(2) . 7_666
C20 C18 C19 F3 179.89(17) 7_666 .
C17 C18 C19 F3 -1.1(3) . .
C20 C18 C19 C20 -0.3(3) 7_666 .
C17 C18 C19 C20 178.69(18) . .
F3 C19 C20 F4 0.5(3) . .
C18 C19 C20 F4 -179.30(18) . .
F3 C19 C20 C18 -179.88(18) . 7_666
C18 C19 C20 C18 0.3(3) . 7_666
C24 C21 C22 C23 0.2(3) . .
C28 C21 C22 C23 -179.31(18) . .
C21 C22 C23 C26 1.7(3) . .
C22 C21 C24 C25 -2.0(3) . .
C28 C21 C24 C25 177.49(17) . .
C21 C24 C25 C26 1.9(3) . .
C22 C23 C26 C25 -1.8(3) . .
C22 C23 C26 C27 177.89(17) . .
C24 C25 C26 C23 0.0(3) . .
C24 C25 C26 C27 -179.72(17) . .
C23 C26 C27 O6 162.73(17) . .
C25 C26 C27 O6 -17.6(2) . .
C23 C26 C27 O5 -17.8(3) . .
C25 C26 C27 O5 161.94(17) . .
C24 C21 C28 O3 -150.6(2) . .
C22 C21 C28 O3 28.9(3) . .
C24 C21 C28 O4 30.4(3) . .
C22 C21 C28 O4 -150.17(19) . .
C4 C3 N1 C1 -2.8(3) . .
C4 C3 N1 Cd1 173.99(15) . .
C2 C1 N1 C3 2.9(3) . .
C2 C1 N1 Cd1 -173.73(15) . .
O4 Cd1 N1 C3 -175.90(14) . .
O7 Cd1 N1 C3 -10.01(14) . .
N3 Cd1 N1 C3 68.4(3) . .
O5 Cd1 N1 C3 -95.02(14) 6_565 .
O2 Cd1 N1 C3 61.66(14) 5_676 .
O3 Cd1 N1 C3 134.83(15) . .
O4 Cd1 N1 C1 0.72(16) . .
O7 Cd1 N1 C1 166.61(15) . .
N3 Cd1 N1 C1 -115.0(3) . .
O5 Cd1 N1 C1 81.60(15) 6_565 .
O2 Cd1 N1 C1 -121.73(16) 5_676 .
O3 Cd1 N1 C1 -48.56(15) . .
O1 C6 N2 C7 -2.2(3) . .
C5 C6 N2 C7 176.82(18) . .
C8 C7 N2 C6 76.6(2) . .
C14 C13 N3 C11 0.1(3) . .
C14 C13 N3 Cd1 172.73(14) . .
C12 C11 N3 C13 0.3(3) . .
C12 C11 N3 Cd1 -172.76(14) . .
O4 Cd1 N3 C13 141.13(14) . .
O7 Cd1 N3 C13 -24.77(14) . .
N1 Cd1 N3 C13 -102.9(3) . .
O5 Cd1 N3 C13 60.42(15) 6_565 .
O2 Cd1 N3 C13 -96.21(14) 5_676 .
O3 Cd1 N3 C13 -168.09(14) . .
O4 Cd1 N3 C11 -46.25(14) . .
O7 Cd1 N3 C11 147.85(13) . .
N1 Cd1 N3 C11 69.8(3) . .
O5 Cd1 N3 C11 -126.95(13) 6_565 .
O2 Cd1 N3 C11 76.42(13) 5_676 .
O3 Cd1 N3 C11 4.54(14) . .
O2 C16 N4 C17 -3.4(3) . .
C15 C16 N4 C17 178.38(16) . .
C18 C17 N4 C16 125.43(18) . .
N4 C16 O2 Cd1 101.83(19) . 5_676
C15 C16 O2 Cd1 -80.0(2) . 5_676
O4 C28 O3 Cd1 5.05(19) . .
C21 C28 O3 Cd1 -173.94(17) . .
O4 Cd1 O3 C28 -3.00(11) . .
O7 Cd1 O3 C28 173.33(11) . .
N1 Cd1 O3 C28 99.73(13) . .
N3 Cd1 O3 C28 -91.65(13) . .
O5 Cd1 O3 C28 11.51(15) 6_565 .
O2 Cd1 O3 C28 -176.46(13) 5_676 .
O3 C28 O4 Cd1 -6.1(2) . .
C21 C28 O4 Cd1 172.90(14) . .
O7 Cd1 O4 C28 -167.99(18) . .
N1 Cd1 O4 C28 -72.18(13) . .
N3 Cd1 O4 C28 96.66(12) . .
O5 Cd1 O4 C28 -165.84(13) 6_565 .
O2 Cd1 O4 C28 10.40(14) 5_676 .
O3 Cd1 O4 C28 2.99(11) . .
O6 C27 O5 Cd1 8.5(3) . 6_566
C26 C27 O5 Cd1 -170.97(11) . 6_566
